data_4312209
loop_
_publ_author_name
'Na Pan'
'Yongzhong Bian'
'Takamitsu Fukuda'
'Masaki Yokoyama'
'Renjie Li'
'Saburo Neya'
'Jianzhuang Jiang'
'Nagao Kobayashi'

_publ_section_title
;
 Homoleptic Lanthanide Triple-Deckers of 5,15-Diazaporphyrin with D2h
 Symmetry
;
_journal_name_full 'Inorganic Chemistry'
_journal_page_first 8242
_journal_page_last 8244
_journal_paper_doi 10.1021/ic048744r
_journal_volume 43
_journal_year 2004
_chemical_formula_sum 'C90 H104 Eu2 N18 O'
_chemical_formula_weight 1757.83
_chemical_name_common 'Eu2 N18 C90 H102 * H2 O'
_chemical_name_systematic
; 
 ? 
;
_space_group_IT_number 2
_symmetry_cell_setting triclinic
_symmetry_space_group_name_Hall '-P 1'
_symmetry_space_group_name_H-M 'P -1'
_atom_sites_solution_hydrogens geom
_atom_sites_solution_primary direct
_atom_sites_solution_secondary difmap
_audit_creation_method SHELXL-97
_cell_angle_alpha 89.559(4)
_cell_angle_beta 77.806(4)
_cell_angle_gamma 68.619(4)
_cell_formula_units_Z 1
_cell_length_a 12.795(4)
_cell_length_b 13.124(4)
_cell_length_c 14.338(4)
_cell_measurement_reflns_used 5014
_cell_measurement_temperature 298(2)
_cell_measurement_theta_max 25.126
_cell_measurement_theta_min 2.3
_cell_volume 2185.0(11)
_computing_cell_refinement 'Rigaku Mercury'
_computing_data_collection 'Rigaku Mercury'
_computing_data_reduction 'Rigaku Mercury'
_computing_molecular_graphics 'Bruker SHELXTL'
_computing_publication_material 'Bruker SHELXTL'
_computing_structure_refinement 'SHELXL-97 (Sheldrick, 1997)'
_computing_structure_solution 'SHELXS-97 (Sheldrick, 1990)'
_diffrn_ambient_temperature 298(2)
_diffrn_measured_fraction_theta_full 0.976
_diffrn_measured_fraction_theta_max 0.976
_diffrn_measurement_device_type 'CCD area detector'
_diffrn_measurement_method 'phi and omega scans'
_diffrn_radiation_monochromator graphite
_diffrn_radiation_source 'fine-focus sealed tube'
_diffrn_radiation_type MoK\a
_diffrn_radiation_wavelength 0.71073
_diffrn_reflns_av_R_equivalents 0.0365
_diffrn_reflns_av_sigmaI/netI 0.0693
_diffrn_reflns_limit_h_max 13
_diffrn_reflns_limit_h_min -15
_diffrn_reflns_limit_k_max 12
_diffrn_reflns_limit_k_min -15
_diffrn_reflns_limit_l_max 17
_diffrn_reflns_limit_l_min -17
_diffrn_reflns_number 11280
_diffrn_reflns_theta_full 25.03
_diffrn_reflns_theta_max 25.03
_diffrn_reflns_theta_min 1.46
_exptl_absorpt_coefficient_mu 1.478
_exptl_absorpt_correction_T_max 0.8088
_exptl_absorpt_correction_T_min 0.5561
_exptl_absorpt_correction_type multi-scan
_exptl_absorpt_process_details SADABS
_exptl_crystal_colour 'dark blue'
_exptl_crystal_density_diffrn 1.336
_exptl_crystal_density_method 'not measured'
_exptl_crystal_description plate
_exptl_crystal_F_000 904
_exptl_crystal_size_max 0.45
_exptl_crystal_size_mid 0.43
_exptl_crystal_size_min 0.15
_refine_diff_density_max 2.783
_refine_diff_density_min -1.463
_refine_diff_density_rms 0.157
_refine_ls_extinction_method none
_refine_ls_goodness_of_fit_ref 1.081
_refine_ls_hydrogen_treatment mixed
_refine_ls_matrix_type full
_refine_ls_number_parameters 506
_refine_ls_number_reflns 7539
_refine_ls_number_restraints 3
_refine_ls_restrained_S_all 1.081
_refine_ls_R_factor_all 0.0704
_refine_ls_R_factor_gt 0.0535
_refine_ls_shift/su_max 0.001
_refine_ls_shift/su_mean 0.000
_refine_ls_structure_factor_coef Fsqd
_refine_ls_weighting_details 'calc w=1/[\s^2^(Fo^2^)+(0.0976P)^2^+0.0000P] where P=(Fo^2^+2Fc^2^)/3'
_refine_ls_weighting_scheme calc
_refine_ls_wR_factor_gt 0.1412
_refine_ls_wR_factor_ref 0.1584
_reflns_number_gt 6102
_reflns_number_total 7539
_reflns_threshold_expression >2sigma(I)
_cod_data_source_file ic048744rsi20041112_032930.cif
_cod_data_source_block EuDAP3
_cod_depositor_comments
;
The following automatic conversions were performed:
'_symmetry_cell_setting' value 'Triclinic' changed to 'triclinic'
according to '/home/saulius/struct/CIF-dictionaries/cif_core.dic'
dictionary named 'cif_core.dic' version 2.4.1 from 2010-06-29.

Automatic conversion script
Id: cif_fix_enum 1527 2010-12-29 10:47:43Z saulius 
;
_cod_database_code 4312209

loop_
_symmetry_equiv_pos_as_xyz
'x, y, z'
'-x, -y, -z'

loop_
_atom_site_label
_atom_site_type_symbol
_atom_site_fract_x
_atom_site_fract_y
_atom_site_fract_z
_atom_site_U_iso_or_equiv
_atom_site_adp_type
_atom_site_occupancy
_atom_site_symmetry_multiplicity
_atom_site_calc_flag
_atom_site_refinement_flags
_atom_site_disorder_assembly
_atom_site_disorder_group
Eu1 Eu 0.08648(2) 0.08177(2) 1.00216(2) 0.03299(14) Uani 1 1 d . . .
N1 N 0.0055(5) 0.2781(4) 1.0154(4) 0.0385(12) Uani 1 1 d . . .
N2 N 0.0206(5) 0.3197(5) 0.8488(4) 0.0451(14) Uani 1 1 d . . .
N3 N 0.1729(4) 0.1464(4) 0.8610(4) 0.0381(12) Uani 1 1 d . . .
N4 N 0.2912(4) 0.0033(4) 0.9903(4) 0.0374(12) Uani 1 1 d . . .
N5 N 0.3030(5) -0.0133(5) 1.1562(4) 0.0460(14) Uani 1 1 d . . .
N6 N 0.1253(4) 0.1377(4) 1.1453(4) 0.0389(12) Uani 1 1 d . . .
N7 N 0.1116(4) -0.1201(4) 1.0509(4) 0.0342(11) Uani 1 1 d . . .
N8 N 0.2433(5) -0.2210(4) 0.9049(4) 0.0386(12) Uani 1 1 d . . .
N9 N 0.0885(4) -0.0621(4) 0.8707(3) 0.0346(11) Uani 1 1 d . . .
C1 C -0.0549(6) 0.3433(5) 1.0981(5) 0.0410(15) Uani 1 1 d . . .
C2 C -0.1306(6) 0.4508(6) 1.0764(6) 0.0485(17) Uani 1 1 d . . .
C3 C -0.1126(6) 0.4507(6) 0.9799(6) 0.0492(18) Uani 1 1 d . . .
C4 C -0.0252(6) 0.3430(6) 0.9413(5) 0.0414(15) Uani 1 1 d . . .
C5 C 0.1139(6) 0.2324(5) 0.8124(5) 0.0399(15) Uani 1 1 d . . .
C6 C 0.1746(7) 0.2209(6) 0.7144(5) 0.0503(17) Uani 1 1 d . . .
C7 C 0.2728(7) 0.1292(6) 0.7030(5) 0.0498(17) Uani 1 1 d . . .
C8 C 0.2716(6) 0.0830(6) 0.7954(5) 0.0439(16) Uani 1 1 d . . .
C9 C 0.3596(6) -0.0045(5) 0.8178(5) 0.0434(15) Uani 1 1 d . . .
H9 H 0.4180 -0.0441 0.7662 0.052 Uiso 1 1 calc R . .
C10 C 0.3727(6) -0.0417(5) 0.9072(5) 0.0404(15) Uani 1 1 d . . .
C11 C 0.4770(6) -0.1233(6) 0.9296(5) 0.0456(16) Uani 1 1 d . . .
C12 C 0.4568(6) -0.1221(6) 1.0262(5) 0.0455(16) Uani 1 1 d . . .
C13 C 0.3433(6) -0.0430(5) 1.0641(5) 0.0398(15) Uani 1 1 d . . .
C14 C 0.2065(6) 0.0734(6) 1.1932(5) 0.0406(15) Uani 1 1 d . . .
C15 C 0.1801(7) 0.1187(6) 1.2911(5) 0.0515(18) Uani 1 1 d . . .
C16 C 0.0865(7) 0.2115(7) 1.3010(5) 0.0534(18) Uani 1 1 d . . .
C17 C 0.0513(6) 0.2242(6) 1.2089(5) 0.0430(15) Uani 1 1 d . . .
C18 C -0.0345(6) 0.3138(6) 1.1871(5) 0.0453(16) Uani 1 1 d . . .
H18 H -0.0853 0.3607 1.2390 0.054 Uiso 1 1 calc R . .
C19 C -0.2094(7) 0.5439(6) 1.1502(7) 0.064(2) Uani 1 1 d . . .
H19A H -0.1711 0.5452 1.2015 0.077 Uiso 1 1 calc R . .
H19B H -0.2228 0.6129 1.1206 0.077 Uiso 1 1 calc R . .
C20 C -0.3237(8) 0.5348(9) 1.1920(8) 0.095(3) Uani 1 1 d . . .
H20A H -0.3699 0.5961 1.2375 0.142 Uiso 1 1 calc R . .
H20B H -0.3114 0.4678 1.2234 0.142 Uiso 1 1 calc R . .
H20C H -0.3628 0.5346 1.1418 0.142 Uiso 1 1 calc R . .
C21 C -0.1628(7) 0.5393(7) 0.9207(7) 0.065(2) Uani 1 1 d . . .
H21A H -0.1329 0.5140 0.8543 0.098 Uiso 1 1 calc R . .
H21B H -0.1433 0.6011 0.9334 0.098 Uiso 1 1 calc R . .
H21C H -0.2450 0.5609 0.9356 0.098 Uiso 1 1 calc R . .
C22 C 0.1346(9) 0.3005(8) 0.6416(6) 0.077(3) Uani 1 1 d . . .
H22A H 0.0620 0.3567 0.6705 0.116 Uiso 1 1 calc R . .
H22B H 0.1258 0.2623 0.5887 0.116 Uiso 1 1 calc R . .
H22C H 0.1904 0.3332 0.6192 0.116 Uiso 1 1 calc R . .
C23 C 0.3691(8) 0.0906(8) 0.6167(6) 0.070(2) Uani 1 1 d . . .
H23A H 0.3378 0.1044 0.5598 0.084 Uiso 1 1 calc R . .
H23B H 0.4092 0.0120 0.6166 0.084 Uiso 1 1 calc R . .
C24 C 0.4537(9) 0.1466(10) 0.6128(8) 0.097(3) Uani 1 1 d . . .
H24A H 0.5144 0.1188 0.5565 0.146 Uiso 1 1 calc R . .
H24B H 0.4857 0.1326 0.6686 0.146 Uiso 1 1 calc R . .
H24C H 0.4150 0.2243 0.6109 0.146 Uiso 1 1 calc R . .
C25 C 0.5841(6) -0.1882(6) 0.8587(6) 0.059(2) Uani 1 1 d . . .
H25A H 0.6496 -0.2025 0.8877 0.071 Uiso 1 1 calc R . .
H25B H 0.5936 -0.1452 0.8045 0.071 Uiso 1 1 calc R . .
C26 C 0.5832(9) -0.2953(9) 0.8239(9) 0.104(4) Uani 1 1 d . . .
H26A H 0.6538 -0.3338 0.7782 0.156 Uiso 1 1 calc R . .
H26B H 0.5193 -0.2817 0.7941 0.156 Uiso 1 1 calc R . .
H26C H 0.5759 -0.3391 0.8770 0.156 Uiso 1 1 calc R . .
C27 C 0.5367(7) -0.1864(7) 1.0836(7) 0.064(2) Uani 1 1 d . . .
H27A H 0.5004 -0.1691 1.1503 0.095 Uiso 1 1 calc R . .
H27B H 0.6049 -0.1691 1.0701 0.095 Uiso 1 1 calc R . .
H27C H 0.5572 -0.2632 1.0679 0.095 Uiso 1 1 calc R . .
C28 C 0.2541(8) 0.0710(8) 1.3615(6) 0.074(3) Uani 1 1 d . . .
H28A H 0.3151 0.0037 1.3333 0.112 Uiso 1 1 calc R . .
H28B H 0.2079 0.0567 1.4182 0.112 Uiso 1 1 calc R . .
H28C H 0.2863 0.1222 1.3778 0.112 Uiso 1 1 calc R . .
C29 C 0.0332(8) 0.2959(8) 1.3859(6) 0.069(2) Uani 1 1 d . . .
H29A H -0.0488 0.3314 1.3894 0.083 Uiso 1 1 calc R . .
H29B H 0.0429 0.2590 1.4442 0.083 Uiso 1 1 calc R . .
C30 C 0.0858(11) 0.3815(9) 1.3798(8) 0.104(4) Uani 1 1 d . . .
H30A H 0.0492 0.4332 1.4348 0.156 Uiso 1 1 calc R . .
H30B H 0.0753 0.4191 1.3228 0.156 Uiso 1 1 calc R . .
H30C H 0.1666 0.3470 1.3780 0.156 Uiso 1 1 calc R . .
C31 C 0.1126(6) -0.1423(5) 1.1458(5) 0.0382(14) Uani 1 1 d . . .
C32 C 0.2073(6) -0.2386(6) 1.1538(5) 0.0463(16) Uani 1 1 d . . .
C33 C 0.2670(6) -0.2789(5) 1.0619(6) 0.0452(16) Uani 1 1 d . . .
C34 C 0.2057(5) -0.2044(5) 0.9993(5) 0.0380(14) Uani 1 1 d . . .
C35 C 0.1881(5) -0.1545(5) 0.8449(5) 0.0361(14) Uani 1 1 d . . .
C36 C 0.2294(6) -0.1697(6) 0.7437(5) 0.0477(17) Uani 1 1 d . . .
C37 C 0.1559(6) -0.0852(6) 0.7048(5) 0.0487(17) Uani 1 1 d . . .
C38 C 0.0661(6) -0.0196(5) 0.7856(4) 0.0395(15) Uani 1 1 d . . .
C39 C -0.0276(6) 0.0733(6) 0.7799(5) 0.0425(15) Uani 1 1 d . . .
H39 H -0.0350 0.0925 0.7183 0.051 Uiso 1 1 calc R . .
C40 C 0.2327(8) -0.2868(8) 1.2450(6) 0.077(3) Uani 1 1 d . . .
H40A H 0.1606 -0.2675 1.2921 0.093 Uiso 1 1 calc R . .
H40B H 0.2651 -0.3661 1.2337 0.093 Uiso 1 1 calc R . .
C41 C 0.3068(18) -0.2547(17) 1.2834(13) 0.191(10) Uani 1 1 d . . .
H41A H 0.3174 -0.2896 1.3416 0.287 Uiso 1 1 calc R . .
H41B H 0.2750 -0.1765 1.2968 0.287 Uiso 1 1 calc R . .
H41C H 0.3797 -0.2755 1.2386 0.287 Uiso 1 1 calc R . .
C42 C 0.3716(7) -0.3786(6) 1.0324(7) 0.062(2) Uani 1 1 d . . .
H42A H 0.3949 -0.3873 0.9639 0.093 Uiso 1 1 calc R . .
H42B H 0.3556 -0.4415 1.0557 0.093 Uiso 1 1 calc R . .
H42C H 0.4322 -0.3721 1.0586 0.093 Uiso 1 1 calc R . .
C43 C 0.3375(8) -0.2595(8) 0.6928(6) 0.082(3) Uani 1 1 d . . .
H43A H 0.3717 -0.3065 0.7385 0.123 Uiso 1 1 calc R . .
H43B H 0.3904 -0.2282 0.6591 0.123 Uiso 1 1 calc R . .
H43C H 0.3197 -0.3013 0.6481 0.123 Uiso 1 1 calc R . .
C44 C 0.1653(8) -0.0599(8) 0.6026(5) 0.064(2) Uani 1 1 d . . .
H44A H 0.1307 0.0189 0.6000 0.077 Uiso 1 1 calc R . .
H44B H 0.2462 -0.0830 0.5714 0.077 Uiso 1 1 calc R . .
C45 C 0.1107(14) -0.1120(12) 0.5490(8) 0.127(5) Uani 1 1 d . . .
H45A H 0.1191 -0.0905 0.4845 0.191 Uiso 1 1 calc R . .
H45B H 0.0303 -0.0893 0.5788 0.191 Uiso 1 1 calc R . .
H45C H 0.1467 -0.1903 0.5483 0.191 Uiso 1 1 calc R . .
O1 O 0.2547(10) 0.2505(10) 0.0056(9) 0.066(3) Uiso 0.50 1 d PD . .
H1 H 0.276(12) 0.220(13) 0.059(7) 0.080 Uiso 0.50 1 d PD . .
H2 H 0.195(10) 0.233(13) -0.004(10) 0.080 Uiso 0.50 1 d PD . .

loop_
_atom_site_aniso_label
_atom_site_aniso_U_11
_atom_site_aniso_U_22
_atom_site_aniso_U_33
_atom_site_aniso_U_23
_atom_site_aniso_U_13
_atom_site_aniso_U_12
Eu1 0.0333(2) 0.0331(2) 0.0305(2) 0.00055(12) -0.00837(13) -0.00922(13)
N1 0.040(3) 0.031(3) 0.042(3) -0.002(2) -0.011(2) -0.010(2)
N2 0.052(3) 0.047(3) 0.039(3) 0.013(3) -0.015(3) -0.019(3)
N3 0.038(3) 0.039(3) 0.038(3) 0.005(2) -0.010(2) -0.014(2)
N4 0.036(3) 0.035(3) 0.040(3) 0.005(2) -0.011(2) -0.010(2)
N5 0.049(3) 0.052(3) 0.042(3) 0.007(3) -0.015(3) -0.022(3)
N6 0.040(3) 0.043(3) 0.034(3) -0.004(2) -0.012(2) -0.014(2)
N7 0.032(3) 0.033(3) 0.034(3) 0.002(2) -0.008(2) -0.007(2)
N8 0.036(3) 0.035(3) 0.044(3) -0.001(2) -0.009(2) -0.013(2)
N9 0.038(3) 0.036(3) 0.026(3) 0.001(2) -0.006(2) -0.009(2)
C1 0.037(3) 0.043(4) 0.044(4) -0.003(3) -0.008(3) -0.016(3)
C2 0.042(4) 0.040(4) 0.059(5) -0.004(3) -0.009(3) -0.012(3)
C3 0.035(3) 0.036(3) 0.074(6) 0.006(3) -0.014(3) -0.008(3)
C4 0.034(3) 0.043(4) 0.045(4) 0.007(3) -0.010(3) -0.012(3)
C5 0.046(4) 0.037(3) 0.040(4) 0.004(3) -0.013(3) -0.017(3)
C6 0.065(5) 0.055(4) 0.037(4) 0.007(3) -0.012(3) -0.029(4)
C7 0.062(5) 0.055(4) 0.036(4) 0.001(3) -0.007(3) -0.028(4)
C8 0.051(4) 0.050(4) 0.034(4) 0.000(3) -0.009(3) -0.023(3)
C9 0.043(4) 0.043(4) 0.043(4) 0.001(3) -0.003(3) -0.018(3)
C10 0.042(4) 0.038(3) 0.042(4) 0.000(3) -0.005(3) -0.018(3)
C11 0.038(4) 0.040(4) 0.058(5) 0.002(3) -0.007(3) -0.015(3)
C12 0.042(4) 0.040(4) 0.054(5) 0.005(3) -0.017(3) -0.011(3)
C13 0.038(3) 0.039(3) 0.042(4) 0.002(3) -0.013(3) -0.013(3)
C14 0.042(4) 0.044(4) 0.038(4) 0.005(3) -0.012(3) -0.016(3)
C15 0.057(4) 0.063(5) 0.041(4) 0.006(3) -0.017(3) -0.026(4)
C16 0.065(5) 0.065(5) 0.035(4) 0.000(3) -0.011(3) -0.030(4)
C17 0.048(4) 0.049(4) 0.030(3) -0.006(3) -0.002(3) -0.020(3)
C18 0.038(4) 0.046(4) 0.048(4) -0.011(3) -0.007(3) -0.011(3)
C19 0.059(5) 0.045(4) 0.081(6) -0.009(4) -0.020(4) -0.009(4)
C20 0.074(7) 0.076(7) 0.106(9) -0.015(6) 0.012(6) -0.013(5)
C21 0.060(5) 0.051(5) 0.080(6) 0.015(4) -0.023(5) -0.011(4)
C22 0.088(7) 0.086(6) 0.047(5) 0.019(4) -0.019(5) -0.017(5)
C23 0.084(6) 0.076(6) 0.034(4) 0.005(4) -0.001(4) -0.019(5)
C24 0.071(6) 0.122(9) 0.086(8) -0.004(6) 0.015(6) -0.039(6)
C25 0.045(4) 0.053(5) 0.067(5) 0.005(4) -0.002(4) -0.010(3)
C26 0.067(6) 0.101(8) 0.121(10) -0.053(7) -0.001(6) -0.015(6)
C27 0.046(4) 0.051(4) 0.090(7) 0.007(4) -0.029(4) -0.007(4)
C28 0.082(6) 0.096(7) 0.043(5) 0.010(4) -0.026(4) -0.024(5)
C29 0.076(6) 0.078(6) 0.040(4) -0.011(4) -0.009(4) -0.014(5)
C30 0.143(11) 0.087(8) 0.085(8) -0.027(6) -0.029(7) -0.044(7)
C31 0.038(3) 0.043(4) 0.034(3) 0.005(3) -0.009(3) -0.015(3)
C32 0.044(4) 0.044(4) 0.049(4) 0.013(3) -0.017(3) -0.011(3)
C33 0.043(4) 0.033(3) 0.061(5) 0.009(3) -0.019(3) -0.012(3)
C34 0.036(3) 0.036(3) 0.043(4) 0.004(3) -0.013(3) -0.012(3)
C35 0.034(3) 0.031(3) 0.038(4) -0.003(3) -0.006(3) -0.008(3)
C36 0.048(4) 0.050(4) 0.038(4) -0.008(3) -0.001(3) -0.015(3)
C37 0.054(4) 0.055(4) 0.037(4) 0.001(3) -0.008(3) -0.020(3)
C38 0.043(4) 0.050(4) 0.027(3) -0.002(3) -0.005(3) -0.021(3)
C39 0.047(4) 0.047(4) 0.038(4) 0.011(3) -0.019(3) -0.018(3)
C40 0.066(5) 0.089(7) 0.060(5) 0.023(5) -0.029(5) 0.000(5)
C41 0.28(2) 0.27(2) 0.152(15) 0.119(16) -0.146(17) -0.20(2)
C42 0.048(4) 0.044(4) 0.086(6) 0.011(4) -0.029(4) 0.000(3)
C43 0.079(6) 0.076(6) 0.053(5) -0.018(4) 0.000(5) 0.008(5)
C44 0.070(5) 0.078(6) 0.034(4) -0.004(4) 0.001(4) -0.021(4)
C45 0.209(16) 0.169(13) 0.050(6) 0.019(7) -0.039(8) -0.119(13)

loop_
_atom_type_symbol
_atom_type_description
_atom_type_scat_dispersion_real
_atom_type_scat_dispersion_imag
_atom_type_scat_source
C C 0.0033 0.0016 'International Tables Vol C Tables 4.2.6.8 and 6.1.1.4'
H H 0.0000 0.0000 'International Tables Vol C Tables 4.2.6.8 and 6.1.1.4'
N N 0.0061 0.0033 'International Tables Vol C Tables 4.2.6.8 and 6.1.1.4'
Eu Eu -0.1578 3.6682 'International Tables Vol C Tables 4.2.6.8 and 6.1.1.4'
O O 0.0106 0.0060 'International Tables Vol C Tables 4.2.6.8 and 6.1.1.4'

loop_
_geom_angle_atom_site_label_1
_geom_angle_atom_site_label_2
_geom_angle_atom_site_label_3
_geom_angle
_geom_angle_site_symmetry_1
_geom_angle_site_symmetry_3
_geom_angle_publ_flag
N6 Eu1 N1 74.10(18) . . ?
N6 Eu1 N3 113.26(18) . . ?
N1 Eu1 N3 71.47(18) . . ?
N6 Eu1 N4 71.69(18) . . ?
N1 Eu1 N4 114.77(18) . . ?
N3 Eu1 N4 73.73(18) . . ?
N6 Eu1 N7 95.14(17) . . ?
N1 Eu1 N7 157.06(18) . . ?
N3 Eu1 N7 131.31(16) . . ?
N4 Eu1 N7 79.43(16) . . ?
N6 Eu1 N9 80.76(17) . 2_557 ?
N1 Eu1 N9 94.13(17) . 2_557 ?
N3 Eu1 N9 154.87(17) . 2_557 ?
N4 Eu1 N9 131.39(17) . 2_557 ?
N7 Eu1 N9 63.77(15) . 2_557 ?
N6 Eu1 N9 155.48(17) . . ?
N1 Eu1 N9 130.41(17) . . ?
N3 Eu1 N9 80.52(17) . . ?
N4 Eu1 N9 94.51(17) . . ?
N7 Eu1 N9 61.78(15) . . ?
N9 Eu1 N9 94.76(14) 2_557 . ?
N6 Eu1 N7 131.28(17) . 2_557 ?
N1 Eu1 N7 78.65(16) . 2_557 ?
N3 Eu1 N7 94.68(16) . 2_557 ?
N4 Eu1 N7 156.96(17) . 2_557 ?
N7 Eu1 N7 94.69(14) . 2_557 ?
N9 Eu1 N7 61.67(15) 2_557 2_557 ?
N9 Eu1 N7 63.52(15) . 2_557 ?
N6 Eu1 Eu1 123.64(13) . 2_557 ?
N1 Eu1 Eu1 122.15(13) . 2_557 ?
N3 Eu1 Eu1 123.10(12) . 2_557 ?
N4 Eu1 Eu1 123.08(12) . 2_557 ?
N7 Eu1 Eu1 47.51(11) . 2_557 ?
N9 Eu1 Eu1 47.43(11) 2_557 2_557 ?
N9 Eu1 Eu1 47.32(11) . 2_557 ?
N7 Eu1 Eu1 47.18(11) 2_557 2_557 ?
C1 N1 C4 105.7(5) . . ?
C1 N1 Eu1 125.7(4) . . ?
C4 N1 Eu1 125.0(4) . . ?
C4 N2 C5 123.9(6) . . ?
C8 N3 C5 106.1(5) . . ?
C8 N3 Eu1 124.8(4) . . ?
C5 N3 Eu1 124.7(4) . . ?
C10 N4 C13 105.6(5) . . ?
C10 N4 Eu1 125.1(4) . . ?
C13 N4 Eu1 125.0(4) . . ?
C13 N5 C14 124.5(6) . . ?
C17 N6 C14 106.2(5) . . ?
C17 N6 Eu1 125.3(4) . . ?
C14 N6 Eu1 126.0(4) . . ?
C34 N7 C31 104.2(5) . . ?
C34 N7 Eu1 116.8(4) . . ?
C31 N7 Eu1 118.2(4) . . ?
C34 N7 Eu1 115.8(4) . 2_557 ?
C31 N7 Eu1 116.7(4) . 2_557 ?
Eu1 N7 Eu1 85.31(14) . 2_557 ?
C34 N8 C35 122.3(5) . . ?
C38 N9 C35 105.2(5) . . ?
C38 N9 Eu1 117.2(4) . 2_557 ?
C35 N9 Eu1 117.4(4) . 2_557 ?
C38 N9 Eu1 115.1(4) . . ?
C35 N9 Eu1 116.5(4) . . ?
Eu1 N9 Eu1 85.24(14) 2_557 . ?
N1 C1 C18 123.0(6) . . ?
N1 C1 C2 110.6(6) . . ?
C18 C1 C2 126.0(6) . . ?
C3 C2 C1 106.9(6) . . ?
C3 C2 C19 127.9(7) . . ?
C1 C2 C19 125.1(7) . . ?
C2 C3 C4 106.6(6) . . ?
C2 C3 C21 129.2(7) . . ?
C4 C3 C21 124.1(7) . . ?
N2 C4 N1 127.5(6) . . ?
N2 C4 C3 122.1(6) . . ?
N1 C4 C3 110.2(6) . . ?
N2 C5 N3 127.5(6) . . ?
N2 C5 C6 122.3(6) . . ?
N3 C5 C6 110.0(6) . . ?
C7 C6 C5 107.5(6) . . ?
C7 C6 C22 128.5(7) . . ?
C5 C6 C22 124.0(7) . . ?
C6 C7 C8 106.5(6) . . ?
C6 C7 C23 127.1(7) . . ?
C8 C7 C23 126.1(7) . . ?
C9 C8 N3 124.4(6) . . ?
C9 C8 C7 125.5(7) . . ?
N3 C8 C7 109.8(6) . . ?
C8 C9 C10 128.6(7) . . ?
N4 C10 C9 123.2(6) . . ?
N4 C10 C11 109.9(6) . . ?
C9 C10 C11 126.5(6) . . ?
C12 C11 C10 106.1(6) . . ?
C12 C11 C25 128.1(7) . . ?
C10 C11 C25 125.7(7) . . ?
C11 C12 C13 107.8(6) . . ?
C11 C12 C27 127.0(7) . . ?
C13 C12 C27 125.2(7) . . ?
N5 C13 N4 126.7(6) . . ?
N5 C13 C12 122.6(6) . . ?
N4 C13 C12 110.3(6) . . ?
N5 C14 N6 127.2(6) . . ?
N5 C14 C15 122.3(6) . . ?
N6 C14 C15 110.2(6) . . ?
C16 C15 C14 106.9(6) . . ?
C16 C15 C28 129.1(7) . . ?
C14 C15 C28 123.8(7) . . ?
C15 C16 C17 107.4(6) . . ?
C15 C16 C29 127.4(7) . . ?
C17 C16 C29 124.8(7) . . ?
C18 C17 N6 125.2(6) . . ?
C18 C17 C16 125.3(6) . . ?
N6 C17 C16 109.2(6) . . ?
C17 C18 C1 128.3(6) . . ?
C20 C19 C2 113.4(7) . . ?
C7 C23 C24 112.4(8) . . ?
C11 C25 C26 112.7(7) . . ?
C30 C29 C16 112.4(8) . . ?
N7 C31 C39 120.7(6) . 2_557 ?
N7 C31 C32 112.0(6) . . ?
C39 C31 C32 127.3(6) 2_557 . ?
C33 C32 C31 106.4(6) . . ?
C33 C32 C40 127.7(7) . . ?
C31 C32 C40 125.9(7) . . ?
C32 C33 C34 106.2(6) . . ?
C32 C33 C42 127.1(7) . . ?
C34 C33 C42 126.6(7) . . ?
N8 C34 N7 128.1(6) . . ?
N8 C34 C33 120.7(6) . . ?
N7 C34 C33 111.2(6) . . ?
N8 C35 N9 126.1(6) . . ?
N8 C35 C36 122.7(6) . . ?
N9 C35 C36 111.1(6) . . ?
C37 C36 C35 107.5(6) . . ?
C37 C36 C43 127.9(7) . . ?
C35 C36 C43 124.5(7) . . ?
C36 C37 C38 105.7(6) . . ?
C36 C37 C44 128.5(7) . . ?
C38 C37 C44 125.8(7) . . ?
N9 C38 C39 123.7(6) . . ?
N9 C38 C37 110.5(6) . . ?
C39 C38 C37 125.8(6) . . ?
C38 C39 C31 128.5(6) . 2_557 ?
C41 C40 C32 115.8(10) . . ?
C45 C44 C37 114.6(8) . . ?

loop_
_geom_bond_atom_site_label_1
_geom_bond_atom_site_label_2
_geom_bond_distance
_geom_bond_site_symmetry_2
_geom_bond_publ_flag
Eu1 N6 2.391(5) . ?
Eu1 N1 2.393(5) . ?
Eu1 N3 2.399(5) . ?
Eu1 N4 2.408(5) . ?
Eu1 N7 2.657(5) . ?
Eu1 N9 2.663(5) 2_557 ?
Eu1 N9 2.668(5) . ?
Eu1 N7 2.671(5) 2_557 ?
Eu1 Eu1 3.6098(10) 2_557 ?
N1 C1 1.372(8) . ?
N1 C4 1.388(9) . ?
N2 C4 1.321(9) . ?
N2 C5 1.326(9) . ?
N3 C8 1.384(8) . ?
N3 C5 1.384(8) . ?
N4 C10 1.375(8) . ?
N4 C13 1.388(8) . ?
N5 C13 1.317(9) . ?
N5 C14 1.346(9) . ?
N6 C17 1.372(8) . ?
N6 C14 1.385(8) . ?
N7 C34 1.374(8) . ?
N7 C31 1.390(8) . ?
N7 Eu1 2.671(5) 2_557 ?
N8 C34 1.328(9) . ?
N8 C35 1.341(8) . ?
N9 C38 1.379(8) . ?
N9 C35 1.382(8) . ?
N9 Eu1 2.663(5) 2_557 ?
C1 C18 1.382(10) . ?
C1 C2 1.466(10) . ?
C2 C3 1.354(11) . ?
C2 C19 1.516(10) . ?
C3 C4 1.467(9) . ?
C3 C21 1.469(11) . ?
C5 C6 1.435(10) . ?
C6 C7 1.367(11) . ?
C6 C22 1.504(11) . ?
C7 C8 1.452(10) . ?
C7 C23 1.489(11) . ?
C8 C9 1.375(10) . ?
C9 C10 1.390(10) . ?
C10 C11 1.471(10) . ?
C11 C12 1.352(10) . ?
C11 C25 1.487(10) . ?
C12 C13 1.435(9) . ?
C12 C27 1.467(10) . ?
C14 C15 1.450(10) . ?
C15 C16 1.344(11) . ?
C15 C28 1.506(10) . ?
C16 C17 1.472(10) . ?
C16 C29 1.515(11) . ?
C17 C18 1.372(10) . ?
C19 C20 1.506(13) . ?
C23 C24 1.507(14) . ?
C25 C26 1.500(13) . ?
C29 C30 1.499(14) . ?
C31 C39 1.395(10) 2_557 ?
C31 C32 1.420(9) . ?
C32 C33 1.375(10) . ?
C32 C40 1.495(10) . ?
C33 C34 1.449(9) . ?
C33 C42 1.475(10) . ?
C35 C36 1.425(9) . ?
C36 C37 1.369(10) . ?
C36 C43 1.494(10) . ?
C37 C38 1.461(10) . ?
C37 C44 1.490(11) . ?
C38 C39 1.381(9) . ?
C39 C31 1.395(10) 2_557 ?
C40 C41 1.376(16) . ?
C44 C45 1.459(14) . ?
